data_1564822
loop_
_publ_author_name
'Somov, N.V.'
'Chausov, F.F.'
'Zakirova, R.M.'

_publ_section_title
;
 Synthesis and Structure of
 Heptaaqua{nitrilotris(methylenephosphonato)}(dibarium)sodium Monohydrate
 [Na(H2O)3{6-NH(CH2PO3)3}(-H2O)3Ba2(H2O)] H2O
;
_journal_issue 2
_journal_name_full
;
 Crystallography Reports
;
_journal_page_first 232
_journal_page_last 237
_journal_paper_doi 10.1134/S1063774517020262
_journal_volume 62
_journal_year 2017
_chemical_formula_sum 'C3 H23 Ba2 N Na O17 P3'
_chemical_formula_weight 735.8
_space_group_IT_number 14
_space_group_name_Hall '-P 2ybc'
_space_group_name_H-M_alt 'P 1 21/c 1'
_symmetry_cell_setting monoclinic
_symmetry_Int_Tables_number 14
_symmetry_space_group_name_Hall '-P 2ybc'
_symmetry_space_group_name_H-M 'P 1 21/c 1'
_atom_sites_solution_hydrogens difmap
_audit_creation_date 2015-06-11T09:57:16-00:00
_audit_creation_method 'WinGX routine CIF_UPDATE'
_cell_angle_alpha 90
_cell_angle_beta 148.785(18)
_cell_angle_gamma 90
_cell_formula_units_Z 4
_cell_length_a 13.9117(10)
_cell_length_b 11.54030(10)
_cell_length_c 24.1784(17)
_cell_measurement_reflns_used 14704
_cell_measurement_temperature 296(2)
_cell_measurement_theta_max 32.614
_cell_measurement_theta_min 3.69
_cell_volume 2011.7(6)
_computing_cell_refinement
;
        CrysAlisPro, Agilent Technologies,
        Version 1.171.37.35 (release 13-08-2014 CrysAlis171 .NET)
        (compiled Aug 13 2014,18:06:01)
;
_computing_data_collection
;
        CrysAlisPro, Agilent Technologies,
        Version 1.171.37.35 (release 13-08-2014 CrysAlis171 .NET)
        (compiled Aug 13 2014,18:06:01)
;
_computing_data_reduction
;
        CrysAlisPro, Agilent Technologies,
        Version 1.171.37.35 (release 13-08-2014 CrysAlis171 .NET)
        (compiled Aug 13 2014,18:06:01)
;
_computing_structure_refinement 'SHELXL-2014/7 (Sheldrick, 2014)'
_diffrn_ambient_temperature 296(2)
_diffrn_detector 'CCD plate'
_diffrn_detector_area_resol_mean 16.0302
_diffrn_detector_type Sapphire3
_diffrn_measured_fraction_theta_full 0.998
_diffrn_measured_fraction_theta_max 0.999
_diffrn_measurement_device 'four-circle diffractometer'
_diffrn_measurement_device_type 'Xcalibur, Sapphire3, Gemini'
_diffrn_measurement_method '\w scans'
_diffrn_orient_matrix_UB_11 -0.062235
_diffrn_orient_matrix_UB_12 -0.0376596
_diffrn_orient_matrix_UB_13 -0.0167325
_diffrn_orient_matrix_UB_21 0.0723827
_diffrn_orient_matrix_UB_22 -0.0409807
_diffrn_orient_matrix_UB_23 0.0391453
_diffrn_orient_matrix_UB_31 0.0238074
_diffrn_orient_matrix_UB_32 0.0260818
_diffrn_orient_matrix_UB_33 0.0373096
_diffrn_radiation_monochromator graphite
_diffrn_radiation_probe x-ray
_diffrn_radiation_type MoK\a
_diffrn_radiation_wavelength 0.71073
_diffrn_reflns_av_R_equivalents 0.0501
_diffrn_reflns_av_unetI/netI 0.0698
_diffrn_reflns_Laue_measured_fraction_full 0.998
_diffrn_reflns_Laue_measured_fraction_max 0.999
_diffrn_reflns_limit_h_max 19
_diffrn_reflns_limit_h_min -19
_diffrn_reflns_limit_k_max 16
_diffrn_reflns_limit_k_min -16
_diffrn_reflns_limit_l_max 34
_diffrn_reflns_limit_l_min -34
_diffrn_reflns_number 40366
_diffrn_reflns_point_group_measured_fraction_full 0.998
_diffrn_reflns_point_group_measured_fraction_max 0.999
_diffrn_reflns_theta_full 25.242
_diffrn_reflns_theta_max 30.508
_diffrn_reflns_theta_min 3.329
_diffrn_source 'Enhance (Mo) X-ray Source'
_exptl_absorpt_coefficient_mu 4.229
_exptl_absorpt_correction_T_max 0.978
_exptl_absorpt_correction_T_min 0.91
_exptl_absorpt_correction_type analytical
_exptl_absorpt_process_details
;
        CrysAlisPro, Agilent Technologies,
        Version 1.171.37.35 (release 13-08-2014 CrysAlis171 .NET)
        (compiled Aug 13 2014,18:06:01)
Analytical numeric absorption correction using a multifaceted crystal
                        model based on expressions derived by R.C. Clark & J.S.
        (Clark, R. C. & Reid, J. S. (1995). Acta Cryst. A51, 887-897)
        Empirical absorption correction using spherical harmonics,
 implemented in SCALE3 ABSPACK scaling algorithm.
;
_exptl_crystal_density_diffrn 2.429
_exptl_crystal_description prism
_exptl_crystal_F_000 1408
_exptl_crystal_size_max 0.1403
_exptl_crystal_size_mid 0.0926
_exptl_crystal_size_min 0.0252
_refine_diff_density_max 1.203
_refine_diff_density_min -0.816
_refine_diff_density_rms 0.132
_refine_ls_extinction_method none
_refine_ls_goodness_of_fit_ref 1.068
_refine_ls_hydrogen_treatment refall
_refine_ls_matrix_type full
_refine_ls_number_parameters 319
_refine_ls_number_reflns 6141
_refine_ls_number_restraints 24
_refine_ls_restrained_S_all 1.066
_refine_ls_R_factor_all 0.0366
_refine_ls_R_factor_gt 0.0279
_refine_ls_shift/su_max 0.002
_refine_ls_shift/su_mean 0
_refine_ls_structure_factor_coef Fsqd
_refine_ls_weighting_details 'w=1/[\s^2^(Fo^2^)+(0.0265P)^2^+0.8259P] where P=(Fo^2^+2Fc^2^)/3'
_refine_ls_weighting_scheme calc
_refine_ls_wR_factor_gt 0.0578
_refine_ls_wR_factor_ref 0.0605
_reflns_Friedel_coverage 0
_reflns_number_gt 5347
_reflns_number_total 6141
_reflns_threshold_expression 'I > 2\s(I)'
_cod_data_source_file tmpeyq3z2_2
_cod_data_source_block 3_banaatmp
_cod_original_sg_symbol_H-M 'P 21/c'
_cod_database_code 1564822

loop_
_symmetry_equiv_pos_as_xyz
'x, y, z'
'-x, y+1/2, -z+1/2'
'-x, -y, -z'
'x, -y-1/2, z-1/2'

loop_
_atom_site_label
_atom_site_type_symbol
_atom_site_fract_x
_atom_site_fract_y
_atom_site_fract_z
_atom_site_U_iso_or_equiv
_atom_site_adp_type
_atom_site_occupancy
_atom_site_site_symmetry_order
_atom_site_calc_flag
_atom_site_refinement_flags_posn
_atom_site_refinement_flags_adp
_atom_site_refinement_flags_occupancy
_atom_site_disorder_assembly
_atom_site_disorder_group
C1 C 0.1975(4) 0.9949(3) 0.2222(2) 0.0196(6) Uani 1 1 d . . . . .
C2 C 0.6061(4) 0.8486(3) 0.7225(2) 0.0190(6) Uani 1 1 d . . . . .
C3 C 0.8812(4) 0.7952(3) 0.8003(2) 0.0186(6) Uani 1 1 d . . . . .
O1 O 0.2934(3) 0.77052(18) 0.28505(16) 0.0211(4) Uani 1 1 d . . . . .
O2 O 0.3941(3) 0.91868(18) 0.40460(16) 0.0193(4) Uani 1 1 d . . . . .
O3 O 0.5474(3) 0.91571(18) 0.38766(16) 0.0203(4) Uani 1 1 d . . . . .
O4 O 0.3674(3) 0.80013(19) 0.52504(17) 0.0226(4) Uani 1 1 d . . . . .
O5 O 0.5016(4) 0.6296(2) 0.6416(2) 0.0338(6) Uani 1 1 d . . . . .
O6 O 0.2746(3) 0.7590(2) 0.57930(19) 0.0347(6) Uani 1 1 d . . . . .
O7 O 1.0544(3) 0.8809(2) 0.79448(17) 0.0250(5) Uani 1 1 d . . . . .
O8 O 0.7310(3) 0.80152(17) 0.62771(15) 0.0180(4) Uani 1 1 d . . . . .
O9 O 0.9983(3) 0.6632(2) 0.77400(19) 0.0304(5) Uani 1 1 d . . . . .
O10 O 0.6667(4) 0.5333(2) 0.6345(2) 0.0344(6) Uani 1 1 d D . . . .
O11 O 0.7196(4) 0.5739(3) 0.5380(3) 0.0567(9) Uani 1 1 d D . . . .
O12 O 0.9283(3) 1.0373(2) 0.5494(2) 0.0338(6) Uani 1 1 d D . . . .
O13 O 0.9208(3) 0.7897(2) 0.5994(2) 0.0326(5) Uani 1 1 d D . . . .
O14 O 0.7227(4) 0.9557(2) 0.3306(2) 0.0362(6) Uani 1 1 d D . . . .
O15 O 0.9591(4) 0.7184(3) 0.4866(2) 0.0417(7) Uani 1 1 d D . . . .
O16 O 0.4511(5) 0.6828(3) 0.2667(3) 0.0535(8) Uani 1 1 d D . . . .
O17 O 0.2403(5) 0.4747(4) 0.5682(3) 0.107(2) Uani 1 1 d D . . . .
Na1 Na 0.77671(19) 0.85685(13) 0.44270(11) 0.0332(3) Uani 1 1 d . . . . .
P1 P 0.37074(10) 0.89155(6) 0.33181(6) 0.01494(14) Uani 1 1 d . . . . .
P2 P 0.42240(10) 0.75103(7) 0.60780(6) 0.01938(15) Uani 1 1 d . . . . .
P3 P 0.92375(10) 0.78344(7) 0.74681(6) 0.01636(14) Uani 1 1 d . . . . .
Ba1 Ba 0.40899(2) 0.68496(2) 0.44713(2) 0.01829(5) Uani 1 1 d . . . . .
Ba2 Ba 0.77886(2) 0.99307(2) 0.58601(2) 0.01469(5) Uani 1 1 d . . . . .
N1 N 0.7304(3) 0.8832(2) 0.73638(19) 0.0147(4) Uani 1 1 d . . . . .
H1 H 0.159(6) 0.983(3) 0.166(3) 0.043(12) Uiso 1 1 d . . . . .
H2 H 0.079(6) 0.993(3) 0.186(3) 0.034(11) Uiso 1 1 d . . . . .
H3 H 0.689(5) 0.812(3) 0.793(3) 0.018(8) Uiso 1 1 d . . . . .
H4 H 0.550(5) 0.922(3) 0.709(3) 0.024(5) Uiso 1 1 d . . . . .
H5 H 0.994(5) 0.817(3) 0.877(3) 0.024(5) Uiso 1 1 d . . . . .
H6 H 0.832(5) 0.724(3) 0.791(3) 0.024(5) Uiso 1 1 d . . . . .
H7 H 0.664(5) 0.877(3) 0.676(3) 0.024(5) Uiso 1 1 d . . . . .
H10A H 0.629(5) 0.553(4) 0.648(3) 0.063(4) Uiso 1 1 d D . . . .
H10B H 0.768(4) 0.569(4) 0.680(3) 0.063(4) Uiso 1 1 d D . . . .
H12A H 0.877(5) 1.097(3) 0.510(3) 0.063(4) Uiso 1 1 d D . . . .
H12B H 1.037(3) 1.038(4) 0.589(3) 0.063(4) Uiso 1 1 d D . . . .
H13B H 1.0354(19) 0.774(4) 0.653(2) 0.063(4) Uiso 1 1 d D . . . .
H14B H 0.657(7) 0.926(4) 0.273(2) 0.10(2) Uiso 1 1 d D . . . .
H15A H 1.066(3) 0.721(4) 0.525(3) 0.063(4) Uiso 1 1 d D . . . .
H15B H 0.955(6) 0.652(2) 0.499(4) 0.063(4) Uiso 1 1 d D . . . .
H16A H 0.407(6) 0.721(4) 0.218(3) 0.063(4) Uiso 1 1 d D . . . .
H16B H 0.395(6) 0.704(4) 0.268(3) 0.063(4) Uiso 1 1 d D . . . .
H17A H 0.280(5) 0.5428(14) 0.583(3) 0.063(4) Uiso 1 1 d D . . . .
H17B H 0.332(4) 0.430(3) 0.612(3) 0.063(4) Uiso 1 1 d D . . . .
H11A H 0.787(6) 0.528(3) 0.590(2) 0.063(4) Uiso 1 1 d D . . . .
H11B H 0.704(6) 0.540(3) 0.500(3) 0.063(4) Uiso 1 1 d D . . . .
H14A H 0.692(6) 1.0258(14) 0.318(3) 0.063(4) Uiso 1 1 d D . . . .
H13A H 0.876(5) 0.728(2) 0.591(3) 0.063(4) Uiso 1 1 d D . . . .

loop_
_atom_site_aniso_label
_atom_site_aniso_U_11
_atom_site_aniso_U_22
_atom_site_aniso_U_33
_atom_site_aniso_U_23
_atom_site_aniso_U_13
_atom_site_aniso_U_12
C1 0.0149(13) 0.0178(14) 0.0148(13) 0.0006(11) 0.0109(12) 0.0006(11)
C2 0.0178(13) 0.0221(15) 0.0205(14) 0.0018(12) 0.0169(13) 0.0008(12)
C3 0.0154(13) 0.0191(14) 0.0180(13) 0.0073(11) 0.0138(12) 0.0055(11)
O1 0.0203(10) 0.0174(10) 0.0214(10) -0.0054(8) 0.0172(9) -0.0039(8)
O2 0.0184(10) 0.0206(10) 0.0168(9) -0.0005(8) 0.0147(9) 0.0009(8)
O3 0.0143(9) 0.0226(11) 0.0191(10) -0.0006(9) 0.0136(9) -0.0015(8)
O4 0.0223(10) 0.0257(12) 0.0204(10) 0.0005(9) 0.0184(10) -0.0004(9)
O5 0.0363(13) 0.0216(12) 0.0362(13) 0.0049(10) 0.0299(13) 0.0024(11)
O6 0.0232(11) 0.0563(17) 0.0313(12) -0.0027(12) 0.0244(11) -0.0062(12)
O7 0.0142(10) 0.0315(12) 0.0195(10) 0.0001(9) 0.0129(9) -0.0030(9)
O8 0.0134(9) 0.0176(10) 0.0145(9) 0.0025(8) 0.0106(8) 0.0011(8)
O9 0.0334(13) 0.0244(12) 0.0316(12) 0.0138(10) 0.0275(11) 0.0173(10)
O10 0.0374(14) 0.0241(12) 0.0391(14) -0.0082(11) 0.0323(13) -0.0059(11)
O11 0.0409(17) 0.089(3) 0.0392(16) 0.0086(17) 0.0341(16) 0.0153(17)
O12 0.0279(13) 0.0360(14) 0.0367(14) -0.0024(12) 0.0275(13) -0.0032(11)
O13 0.0270(12) 0.0360(14) 0.0315(13) 0.0104(11) 0.0245(12) 0.0122(11)
O14 0.0344(14) 0.0362(15) 0.0317(14) -0.0035(12) 0.0273(13) -0.0034(12)
O15 0.0360(14) 0.0397(16) 0.0560(17) 0.0018(14) 0.0404(15) 0.0006(13)
O16 0.082(2) 0.0526(19) 0.074(2) 0.0259(16) 0.074(2) 0.0321(17)
O17 0.052(2) 0.064(3) 0.064(3) 0.016(2) 0.027(2) -0.026(2)
Na1 0.0309(7) 0.0422(8) 0.0342(7) 0.0038(7) 0.0290(7) 0.0079(6)
P1 0.0118(3) 0.0146(3) 0.0133(3) -0.0017(3) 0.0099(3) -0.0009(3)
P2 0.0161(3) 0.0224(4) 0.0194(3) 0.0024(3) 0.0151(3) -0.0004(3)
P3 0.0121(3) 0.0165(3) 0.0150(3) 0.0047(3) 0.0108(3) 0.0043(3)
Ba1 0.01615(8) 0.01544(9) 0.01852(8) -0.00245(6) 0.01407(7) -0.00229(6)
Ba2 0.01357(8) 0.01369(8) 0.01398(8) -0.00141(6) 0.01134(7) -0.00161(6)
N1 0.0128(10) 0.0166(11) 0.0138(10) 0.0015(9) 0.0112(10) 0.0005(9)

loop_
_atom_type_symbol
_atom_type_description
_atom_type_scat_dispersion_real
_atom_type_scat_dispersion_imag
_atom_type_scat_source
C C 0.0033 0.0016 'International Tables Vol C Tables 4.2.6.8 and 6.1.1.4'
H H 0 0 'International Tables Vol C Tables 4.2.6.8 and 6.1.1.4'
O O 0.0106 0.006 'International Tables Vol C Tables 4.2.6.8 and 6.1.1.4'
Na Na 0.0362 0.0249 'International Tables Vol C Tables 4.2.6.8 and 6.1.1.4'
P P 0.1023 0.0942 'International Tables Vol C Tables 4.2.6.8 and 6.1.1.4'
Ba Ba -0.3244 2.2819 'International Tables Vol C Tables 4.2.6.8 and 6.1.1.4'
N N 0.0061 0.0033 'International Tables Vol C Tables 4.2.6.8 and 6.1.1.4'

loop_
_exptl_crystal_face_index_h
_exptl_crystal_face_index_k
_exptl_crystal_face_index_l
_exptl_crystal_face_perp_dist
-17 0 34 0.0133
17 0 -34 0.0119
12 12 -12 0.0483
2 -12 -15 0.0291
-11 13 12 0.0481
-1 -1 -16 0.0528
-12 4 31 0.023
7 -14 -16 0.0232
18 -3 -20 0.0517
10 10 -4 0.0426

loop_
_geom_angle_atom_site_label_1
_geom_angle_atom_site_label_2
_geom_angle_atom_site_label_3
_geom_angle
_geom_angle_site_symmetry_1
_geom_angle_site_symmetry_3
_geom_angle_publ_flag
N1 C1 P1 110.10(19) 3_676 . ?
N1 C1 H1 109(2) 3_676 . ?
P1 C1 H1 114(2) . . ?
N1 C1 H2 106(2) 3_676 . ?
P1 C1 H2 113(2) . . ?
H1 C1 H2 104(3) . . ?
N1 C2 P2 110.5(2) . . ?
N1 C2 H3 107.1(18) . . ?
P2 C2 H3 113.0(19) . . ?
N1 C2 H4 106(2) . . ?
P2 C2 H4 109(2) . . ?
H3 C2 H4 110(3) . . ?
N1 C3 P3 109.38(19) . . ?
N1 C3 H5 110(2) . . ?
P3 C3 H5 113(2) . . ?
N1 C3 H6 105(2) . . ?
P3 C3 H6 111(2) . . ?
H5 C3 H6 109(3) . . ?
P1 O1 Ba1 95.02(10) . . ?
P1 O2 Ba2 145.12(12) . 3_676 ?
P1 O2 Ba1 95.79(10) . . ?
Ba2 O2 Ba1 96.79(6) 3_676 . ?
P1 O2 Ba2 95.87(9) . . ?
Ba2 O2 Ba2 111.81(7) 3_676 . ?
Ba1 O2 Ba2 105.36(7) . . ?
P1 O3 Na1 150.32(14) . . ?
P1 O3 Ba2 101.57(11) . . ?
Na1 O3 Ba2 96.37(8) . . ?
P2 O4 Ba1 124.18(12) . . ?
P2 O4 Ba2 136.42(12) . 3_676 ?
Ba1 O4 Ba2 99.38(7) . 3_676 ?
P3 O7 Ba1 115.28(12) . 4_676 ?
P3 O7 Ba2 93.74(10) . . ?
Ba1 O7 Ba2 129.73(8) 4_676 . ?
P3 O8 Ba1 141.48(12) . . ?
P3 O8 Ba2 102.56(10) . . ?
Ba1 O8 Ba2 113.03(7) . . ?
P3 O9 Ba2 149.32(14) . 2_746 ?
Ba1 O10 Ba1 102.84(8) 3_666 . ?
Ba1 O10 H10A 122(3) 3_666 . ?
Ba1 O10 H10A 95(3) . . ?
Ba1 O10 H10B 125(3) 3_666 . ?
Ba1 O10 H10B 101(3) . . ?
H10A O10 H10B 105(2) . . ?
Ba1 O11 H11A 116(3) . . ?
Ba1 O11 H11B 123(3) . . ?
H11A O11 H11B 105(2) . . ?
Na1 O12 Ba2 88.64(8) . . ?
Na1 O12 H12A 112(3) . . ?
Ba2 O12 H12A 110(3) . . ?
Na1 O12 H12B 107(3) . . ?
Ba2 O12 H12B 134(3) . . ?
H12A O12 H12B 104(2) . . ?
Na1 O13 Ba2 89.59(8) . . ?
Na1 O13 H13B 114(3) . . ?
Ba2 O13 H13B 124(3) . . ?
Na1 O13 H13A 115(3) . . ?
Ba2 O13 H13A 112(3) . . ?
H13B O13 H13A 103(2) . . ?
Na1 O14 H14B 121(4) . . ?
Na1 O14 H14A 116(3) . . ?
H14B O14 H14A 107(2) . . ?
Na1 O15 H15A 133(3) . . ?
Na1 O15 H15B 114(3) . . ?
H15A O15 H15B 104(2) . . ?
H16A O16 H16B 108(2) . . ?
H17A O17 H17B 108(2) . . ?
O3 Na1 O15 154.53(11) . . ?
O3 Na1 O14 105.72(10) . . ?
O15 Na1 O14 90.42(11) . . ?
O3 Na1 O13 83.21(9) . . ?
O15 Na1 O13 86.97(11) . . ?
O14 Na1 O13 162.34(12) . . ?
O3 Na1 O12 82.91(9) . . ?
O15 Na1 O12 118.25(11) . . ?
O14 Na1 O12 86.69(11) . . ?
O13 Na1 O12 79.23(10) . . ?
O3 Na1 Ba2 47.03(6) . . ?
O15 Na1 Ba2 135.25(9) . . ?
O14 Na1 Ba2 126.04(9) . . ?
O13 Na1 Ba2 50.10(6) . . ?
O12 Na1 Ba2 50.46(6) . . ?
O3 P1 O1 114.33(12) . . ?
O3 P1 O2 110.72(12) . . ?
O1 P1 O2 111.37(12) . . ?
O3 P1 C1 107.30(14) . . ?
O1 P1 C1 107.78(13) . . ?
O2 P1 C1 104.76(14) . . ?
O3 P1 Ba1 114.22(9) . . ?
O1 P1 Ba1 58.11(8) . . ?
O2 P1 Ba1 57.28(8) . . ?
C1 P1 Ba1 138.31(11) . . ?
O3 P1 Ba2 52.90(8) . . ?
O1 P1 Ba2 133.10(9) . . ?
O2 P1 Ba2 57.82(8) . . ?
C1 P1 Ba2 119.12(10) . . ?
Ba1 P1 Ba2 84.84(2) . . ?
O6 P2 O4 114.94(14) . . ?
O6 P2 O5 112.31(15) . . ?
O4 P2 O5 111.71(14) . . ?
O6 P2 C2 104.22(14) . . ?
O4 P2 C2 104.10(13) . . ?
O5 P2 C2 108.75(15) . . ?
O9 P3 O7 114.82(14) . . ?
O9 P3 O8 113.17(13) . . ?
O7 P3 O8 111.23(12) . . ?
O9 P3 C3 106.14(14) . . ?
O7 P3 C3 108.01(14) . . ?
O8 P3 C3 102.43(13) . . ?
O9 P3 Ba2 131.79(10) . . ?
O7 P3 Ba2 59.83(9) . . ?
O8 P3 Ba2 51.60(8) . . ?
C3 P3 Ba2 121.34(10) . . ?
O9 P3 Ba1 73.15(10) . 4_676 ?
O7 P3 Ba1 42.50(9) . 4_676 ?
O8 P3 Ba1 139.95(9) . 4_676 ?
C3 P3 Ba1 113.90(10) . 4_676 ?
Ba2 P3 Ba1 93.51(3) . 4_676 ?
O7 Ba1 O8 153.81(6) 4_475 . ?
O7 Ba1 O4 82.20(7) 4_475 . ?
O8 Ba1 O4 71.62(6) . . ?
O7 Ba1 O10 68.81(7) 4_475 3_666 ?
O8 Ba1 O10 133.21(7) . 3_666 ?
O4 Ba1 O10 138.55(7) . 3_666 ?
O7 Ba1 O2 106.81(6) 4_475 . ?
O8 Ba1 O2 67.82(6) . . ?
O4 Ba1 O2 78.16(6) . . ?
O10 Ba1 O2 137.46(7) 3_666 . ?
O7 Ba1 O1 89.72(7) 4_475 . ?
O8 Ba1 O1 104.60(6) . . ?
O4 Ba1 O1 125.02(6) . . ?
O10 Ba1 O1 84.98(7) 3_666 . ?
O2 Ba1 O1 52.48(6) . . ?
O7 Ba1 O10 109.32(8) 4_475 . ?
O8 Ba1 O10 70.09(7) . . ?
O4 Ba1 O10 85.74(7) . . ?
O10 Ba1 O10 77.16(8) 3_666 . ?
O2 Ba1 O10 137.77(7) . . ?
O1 Ba1 O10 146.49(7) . . ?
O7 Ba1 O11 133.09(9) 4_475 . ?
O8 Ba1 O11 70.88(9) . . ?
O4 Ba1 O11 136.55(8) . . ?
O10 Ba1 O11 64.29(9) 3_666 . ?
O2 Ba1 O11 106.66(9) . . ?
O1 Ba1 O11 85.43(8) . . ?
O10 Ba1 O11 61.33(9) . . ?
O7 Ba1 P1 104.89(5) 4_475 . ?
O8 Ba1 P1 81.73(5) . . ?
O4 Ba1 P1 104.51(5) . . ?
O10 Ba1 P1 111.02(6) 3_666 . ?
O2 Ba1 P1 26.93(4) . . ?
O1 Ba1 P1 26.87(4) . . ?
O10 Ba1 P1 145.34(5) . . ?
O11 Ba1 P1 91.03(7) . . ?
O7 Ba1 P3 22.22(5) 4_475 4_475 ?
O8 Ba1 P3 135.77(5) . 4_475 ?
O4 Ba1 P3 67.94(5) . 4_475 ?
O10 Ba1 P3 90.04(6) 3_666 4_475 ?
O2 Ba1 P3 86.85(4) . 4_475 ?
O1 Ba1 P3 84.97(5) . 4_475 ?
O10 Ba1 P3 122.65(6) . 4_475 ?
O11 Ba1 P3 153.27(7) . 4_475 ?
P1 Ba1 P3 91.58(3) . 4_475 ?
O7 Ba1 Ba2 83.00(5) 4_475 3_676 ?
O8 Ba1 Ba2 76.83(5) . 3_676 ?
O4 Ba1 Ba2 40.61(5) . 3_676 ?
O10 Ba1 Ba2 149.89(6) 3_666 3_676 ?
O2 Ba1 Ba2 41.29(4) . 3_676 ?
O1 Ba1 Ba2 84.50(4) . 3_676 ?
O10 Ba1 Ba2 124.00(5) . 3_676 ?
O11 Ba1 Ba2 142.39(8) . 3_676 ?
P1 Ba1 Ba2 65.286(14) . 3_676 ?
P3 Ba1 Ba2 60.972(13) 4_475 3_676 ?
O7 Ba1 Ba1 89.55(5) 4_475 3_666 ?
O8 Ba1 Ba1 101.70(5) . 3_666 ?
O4 Ba1 Ba1 114.71(5) . 3_666 ?
O10 Ba1 Ba1 39.78(6) 3_666 3_666 ?
O2 Ba1 Ba1 160.86(4) . 3_666 ?
O1 Ba1 Ba1 119.53(4) . 3_666 ?
O10 Ba1 Ba1 37.38(5) . 3_666 ?
O11 Ba1 Ba1 54.20(8) . 3_666 ?
P1 Ba1 Ba1 139.744(15) . 3_666 ?
P3 Ba1 Ba1 110.769(16) 4_475 3_666 ?
Ba2 Ba1 Ba1 154.901(7) 3_676 3_666 ?
O9 Ba2 O8 121.13(7) 2_756 . ?
O9 Ba2 O4 71.72(8) 2_756 3_676 ?
O8 Ba2 O4 147.43(6) . 3_676 ?
O9 Ba2 O3 143.78(7) 2_756 . ?
O8 Ba2 O3 95.06(6) . . ?
O4 Ba2 O3 78.36(6) 3_676 . ?
O9 Ba2 O2 76.91(7) 2_756 3_676 ?
O8 Ba2 O2 76.51(6) . 3_676 ?
O4 Ba2 O2 78.20(6) 3_676 3_676 ?
O3 Ba2 O2 116.68(6) . 3_676 ?
O9 Ba2 O13 121.17(8) 2_756 . ?
O8 Ba2 O13 70.27(7) . . ?
O4 Ba2 O13 132.03(7) 3_676 . ?
O3 Ba2 O13 66.86(7) . . ?
O2 Ba2 O13 146.78(7) 3_676 . ?
O9 Ba2 O2 141.35(7) 2_756 . ?
O8 Ba2 O2 66.66(6) . . ?
O4 Ba2 O2 85.06(7) 3_676 . ?
O3 Ba2 O2 51.85(6) . . ?
O2 Ba2 O2 68.19(7) 3_676 . ?
O13 Ba2 O2 97.37(7) . . ?
O9 Ba2 O12 84.19(7) 2_756 . ?
O8 Ba2 O12 135.55(7) . . ?
O4 Ba2 O12 71.28(7) 3_676 . ?
O3 Ba2 O12 66.92(7) . . ?
O2 Ba2 O12 147.89(7) 3_676 . ?
O13 Ba2 O12 65.30(7) . . ?
O2 Ba2 O12 117.62(7) . . ?
O9 Ba2 O7 75.58(7) 2_756 . ?
O8 Ba2 O7 52.21(6) . . ?
O4 Ba2 O7 146.67(6) 3_676 . ?
O3 Ba2 O7 134.43(7) . . ?
O2 Ba2 O7 88.41(6) 3_676 . ?
O13 Ba2 O7 71.87(7) . . ?
O2 Ba2 O7 118.21(6) . . ?
O12 Ba2 O7 111.88(7) . . ?
O9 Ba2 P3 99.49(6) 2_756 . ?
O8 Ba2 P3 25.84(4) . . ?
O4 Ba2 P3 160.51(5) 3_676 . ?
O3 Ba2 P3 114.94(5) . . ?
O2 Ba2 P3 82.90(5) 3_676 . ?
O13 Ba2 P3 67.45(5) . . ?
O2 Ba2 P3 92.35(5) . . ?
O12 Ba2 P3 126.18(6) . . ?
O7 Ba2 P3 26.44(4) . . ?
O9 Ba2 P1 152.00(6) 2_756 . ?
O8 Ba2 P1 80.35(4) . . ?
O4 Ba2 P1 80.75(5) 3_676 . ?
O3 Ba2 P1 25.54(4) . . ?
O2 Ba2 P1 92.83(5) 3_676 . ?
O13 Ba2 P1 81.30(6) . . ?
O2 Ba2 P1 26.31(4) . . ?
O12 Ba2 P1 91.90(6) . . ?
O7 Ba2 P1 130.81(5) . . ?
P3 Ba2 P1 105.07(3) . . ?
O9 Ba2 Na1 124.34(6) 2_756 . ?
O8 Ba2 Na1 100.84(5) . . ?
O4 Ba2 Na1 92.65(5) 3_676 . ?
O3 Ba2 Na1 36.60(5) . . ?
O2 Ba2 Na1 153.26(5) 3_676 . ?
O13 Ba2 Na1 40.30(6) . . ?
O2 Ba2 Na1 86.17(5) . . ?
O12 Ba2 Na1 40.90(6) . . ?
O7 Ba2 Na1 111.28(5) . . ?
P3 Ba2 Na1 106.47(3) . . ?
P1 Ba2 Na1 60.72(3) . . ?
C2 N1 C1 112.4(2) . 3_676 ?
C2 N1 C3 112.0(2) . . ?
C1 N1 C3 113.3(2) 3_676 . ?
C2 N1 H7 104(2) . . ?
C1 N1 H7 111(3) 3_676 . ?
C3 N1 H7 103(2) . . ?

loop_
_geom_bond_atom_site_label_1
_geom_bond_atom_site_label_2
_geom_bond_distance
_geom_bond_site_symmetry_2
_geom_bond_publ_flag
C1 N1 1.506(4) 3_676 ?
C1 P1 1.825(3) . ?
C1 H1 0.96(4) . ?
C1 H2 1.00(4) . ?
C2 N1 1.506(4) . ?
C2 P2 1.835(3) . ?
C2 H3 1.03(3) . ?
C2 H4 1.00(4) . ?
C3 N1 1.508(4) . ?
C3 P3 1.831(3) . ?
C3 H5 0.99(4) . ?
C3 H6 0.96(4) . ?
O1 P1 1.519(2) . ?
O1 Ba1 2.853(2) . ?
O2 P1 1.524(2) . ?
O2 Ba2 2.795(2) 3_676 ?
O2 Ba1 2.830(2) . ?
O2 Ba2 2.910(2) . ?
O3 P1 1.505(2) . ?
O3 Na1 2.269(2) . ?
O3 Ba2 2.784(2) . ?
O4 P2 1.514(2) . ?
O4 Ba1 2.741(2) . ?
O4 Ba2 2.775(2) 3_676 ?
O5 P2 1.518(3) . ?
O6 P2 1.512(2) . ?
O7 P3 1.521(2) . ?
O7 Ba1 2.719(2) 4_676 ?
O7 Ba2 2.954(2) . ?
O8 P3 1.523(2) . ?
O8 Ba1 2.736(2) . ?
O8 Ba2 2.738(2) . ?
O9 P3 1.505(2) . ?
O9 Ba2 2.641(2) 2_746 ?
O10 Ba1 2.791(2) 3_666 ?
O10 Ba1 2.943(3) . ?
O10 H10A 0.851(10) . ?
O10 H10B 0.843(10) . ?
O11 Ba1 2.983(3) . ?
O11 H11A 0.847(10) . ?
O11 H11B 0.845(10) . ?
O12 Na1 2.477(3) . ?
O12 Ba2 2.917(2) . ?
O12 H12A 0.850(10) . ?
O12 H12B 0.847(10) . ?
O13 Na1 2.446(3) . ?
O13 Ba2 2.901(2) . ?
O13 H13B 0.849(10) . ?
O13 H13A 0.851(10) . ?
O14 Na1 2.393(3) . ?
O14 H14B 0.843(10) . ?
O14 H14A 0.841(10) . ?
O15 Na1 2.349(3) . ?
O15 H15A 0.847(10) . ?
O15 H15B 0.848(10) . ?
O16 H16A 0.845(10) . ?
O16 H16B 0.843(10) . ?
O17 H17A 0.843(10) . ?
O17 H17B 0.839(10) . ?
Na1 Ba2 3.7817(14) . ?
P1 Ba1 3.3471(8) . ?
P1 Ba2 3.4199(18) . ?
P3 Ba2 3.4099(9) . ?
P3 Ba1 3.6383(17) 4_676 ?
Ba1 O7 2.719(2) 4_475 ?
Ba1 O10 2.791(2) 3_666 ?
Ba1 P3 3.6383(17) 4_475 ?
Ba1 Ba2 4.2066(3) 3_676 ?
Ba1 Ba1 4.4834(4) 3_666 ?
Ba2 O9 2.641(2) 2_756 ?
Ba2 O4 2.775(2) 3_676 ?
Ba2 O2 2.796(2) 3_676 ?
N1 C1 1.506(4) 3_676 ?
N1 H7 0.83(4) . ?
